data_4031226
loop_
_publ_author_name
'Bottomley, F.'

_publ_section_title
;
 Reinvestigation of the crystal and molecular structures of
 pentaamminenitrosylruthenium trichloride hydrate and
 trans-tetra-amminehydroxonitrosylruthenium dichloride
;
_journal_name_full
;
Journal of the Chemical Society. Dalton Transactions, Inorganic Chemistry 
(1972-)
;
_journal_page_first 1600
_journal_page_last 1605
_journal_volume 1974
_journal_year 1974
_chemical_formula_sum 'Cl2 H13 N5 O2 Ru'
_chemical_name_systematic 'Ru O H (N H3)4 N O Cl2'
_space_group_IT_number 12
_symmetry_space_group_name_Hall '-C 2y'
_symmetry_space_group_name_H-M 'C 1 2/m 1'
_cell_angle_alpha 90
_cell_angle_beta 109.09
_cell_angle_gamma 90
_cell_formula_units_Z 4
_cell_length_a 11.422
_cell_length_b 7.365
_cell_length_c 11.157
_cell_volume 886.945
_citation_journal_id_ASTM JCDTBI
_cod_data_source_file Bottomley_JCDTBI_1974_1660.cif
_cod_data_source_block H13Cl2N5O2Ru1
_cod_original_cell_volume 886.9454
_cod_original_formula_sum 'H13 Cl2 N5 O2 Ru1'
_cod_database_code 4031226

loop_
_symmetry_equiv_pos_as_xyz
x,y,z
-x,y,-z
-x,-y,-z
x,-y,z
x+1/2,y+1/2,z
-x+1/2,y+1/2,-z
-x+1/2,-y+1/2,-z
x+1/2,-y+1/2,z

loop_
_atom_site_label
_atom_site_type_symbol
_atom_site_fract_x
_atom_site_fract_y
_atom_site_fract_z
_atom_site_occupancy
_atom_site_U_iso_or_equiv
O2 O-2 -0.0499 0 0.1295 1 0.0
H6 H+1 -0.0068 0.1782 0.3544 1 0.0
H7 H+1 0.1412 0.2109 0.4332 1 0.0
H5 H+1 0.0735 0.3262 0.3022 1 0.0
N3 N-3 0.0754 0.2048 0.3458 1 0.0
Cl1 Cl-1 0.41271 0 0.13204 1 0.0
H3 H+1 0.088 0.1828 0.0286 1 0.0
Ru1 Ru+2 0.12396 0 0.23893 1 0.0
N2 N-3 0.1513 0.198 0.1154 1 0.0
H2 H+1 0.2377 0.186 0.1099 1 0.0
O1 O-2 0.3735 0 0.4164 1 0.0
Cl2 Cl-1 0.3122 0.5 0.36201 1 0.0
H1 H+1 -0.1049 0 0.2145 1 0.0
N1 N+3 0.2762 0 0.34 1 0.0
H4 H+1 0.1423 0.3235 0.1492 1 0.0
